data_7717078
loop_
_publ_author_name
'Mikata, Yuji'
'Akedo, Miyu'
'Hamamoto, Erina'
'Yoshida, Shoko'
'Shoji, Sunao'
'Ohsedo, Yutaka'
'Matsuo, Takashi'
'Storr, Tim'
'Funahashi, Yasuhiro'

_publ_section_title
;
 Structural and electrochemical properties of mononuclear copper(II)
 complexes with pentadentate ethylenediamine-based ligands with
 pyridine/quinoline/isoquinoline/quinoxaline binding sites.
;
_journal_issue 40
_journal_name_full 'Dalton transactions (Cambridge, England : 2003)'
_journal_page_first 16716
_journal_page_last 16732
_journal_paper_doi 10.1039/d4dt02363c
_journal_volume 53
_journal_year 2024
_chemical_formula_moiety 'C33 H31 Cu N5, 2(Cl O4), 1.75(C2 H3 N)'
_chemical_formula_sum 'C36.5 H36.25 Cl2 Cu N6.75 O8'
_chemical_formula_weight 831.91
_space_group_crystal_system orthorhombic
_space_group_IT_number 18
_space_group_name_Hall 'P 2 2ab'
_space_group_name_H-M_alt 'P 21 21 2'
_atom_sites_solution_hydrogens geom
_audit_creation_date 2024-07-01
_audit_creation_method
;
Olex2 1.5
(compiled 2024.02.16 svn.r378c4104 for OlexSys, GUI svn.r6928)
;
_audit_update_record
;
2024-08-06 deposited with the CCDC.	2024-09-24 downloaded from the CCDC.
;
_cell_angle_alpha 90
_cell_angle_beta 90
_cell_angle_gamma 90
_cell_formula_units_Z 8
_cell_length_a 19.7113(5)
_cell_length_b 45.9648(14)
_cell_length_c 8.4267(2)
_cell_measurement_reflns_used 10141
_cell_measurement_temperature 150.00(10)
_cell_measurement_theta_max 28.8820
_cell_measurement_theta_min 2.4070
_cell_volume 7634.8(4)
_computing_cell_refinement 'CrysAlisPro 1.171.43.109a (Rigaku OD, 2024)'
_computing_data_collection 'CrysAlisPro system (CCD 43.109a 64-bit (release 21-02-2024))'
_computing_data_reduction 'CrysAlisPro 1.171.43.109a (Rigaku OD, 2024)'
_computing_molecular_graphics 'Olex2 1.5 (Dolomanov et al., 2009)'
_computing_publication_material 'Olex2 1.5 (Dolomanov et al., 2009)'
_computing_structure_refinement 'SHELXL 2019/3 (Sheldrick, 2015)'
_computing_structure_solution 'SHELXT 2018/2 (Sheldrick, 2018)'
_diffrn_ambient_temperature 150.15
_diffrn_detector_area_resol_mean 10.0000
_diffrn_detector_type HyPix
_diffrn_measured_fraction_theta_full 0.998
_diffrn_measured_fraction_theta_max 0.998
_diffrn_measurement_details
;
List of Runs (angles in degrees, time in seconds):

  # Type    Start    End  Width  t~exp~   \w     \q     \k     \f   Frames
#--------------------------------------------------------------------------
  1  \w    -42.00  62.12   0.38   25.00    --  -19.03  37.00-100.00  274
  2  \w    -17.00  22.14   0.38   25.00    --  -19.03 -99.00 -90.00  103
  3  \w    -24.00   1.08   0.38   25.00    --  -19.03  19.00-180.00   66
  4  \w    -19.00  28.12   0.38   25.00    --  -19.03 -99.00  30.00  124
;
_diffrn_measurement_device 'four-circle diffractometer'
_diffrn_measurement_device_type 'XtaLAB Synergy, Single source at home/near, HyPix'
_diffrn_measurement_method '\w scans'
_diffrn_radiation_type MoK\a
_diffrn_radiation_wavelength 0.71073
_diffrn_reflns_av_R_equivalents 0.0354
_diffrn_reflns_av_unetI/netI 0.0579
_diffrn_reflns_Laue_measured_fraction_full 0.998
_diffrn_reflns_Laue_measured_fraction_max 0.998
_diffrn_reflns_limit_h_max 18
_diffrn_reflns_limit_h_min -23
_diffrn_reflns_limit_k_max 54
_diffrn_reflns_limit_k_min -55
_diffrn_reflns_limit_l_max 7
_diffrn_reflns_limit_l_min -10
_diffrn_reflns_number 28038
_diffrn_reflns_point_group_measured_fraction_full 0.964
_diffrn_reflns_point_group_measured_fraction_max 0.964
_diffrn_reflns_theta_full 25.242
_diffrn_reflns_theta_max 25.348
_diffrn_reflns_theta_min 2.248
_exptl_absorpt_coefficient_mu 0.772
_exptl_absorpt_correction_T_max 1.000
_exptl_absorpt_correction_T_min 0.730
_exptl_absorpt_correction_type gaussian
_exptl_absorpt_process_details
;
CrysAlisPro 1.171.43.109a (Rigaku Oxford Diffraction, 2024)
Numerical absorption correction based on gaussian integration over
a multifaceted crystal model
Empirical absorption correction using spherical harmonics,
implemented in SCALE3 ABSPACK scaling algorithm.
;
_exptl_crystal_colour 'clear blue'
_exptl_crystal_colour_lustre clear
_exptl_crystal_colour_primary blue
_exptl_crystal_density_diffrn 1.447
_exptl_crystal_description needle
_exptl_crystal_F_000 3436
_exptl_crystal_size_max 0.22
_exptl_crystal_size_mid 0.08
_exptl_crystal_size_min 0.05
_refine_diff_density_max 0.553
_refine_diff_density_min -0.485
_refine_diff_density_rms 0.070
_refine_ls_abs_structure_details
;
 Flack x determined using 3689 quotients [(I+)-(I-)]/[(I+)+(I-)]
 (Parsons, Flack and Wagner, Acta Cryst. B69 (2013) 249-259).
;
_refine_ls_abs_structure_Flack 0.438(6)
_refine_ls_extinction_method none
_refine_ls_goodness_of_fit_ref 1.037
_refine_ls_hydrogen_treatment constr
_refine_ls_matrix_type full
_refine_ls_number_parameters 1160
_refine_ls_number_reflns 13467
_refine_ls_number_restraints 703
_refine_ls_restrained_S_all 1.028
_refine_ls_R_factor_all 0.0745
_refine_ls_R_factor_gt 0.0484
_refine_ls_shift/su_max 0.002
_refine_ls_shift/su_mean 0.000
_refine_ls_structure_factor_coef Fsqd
_refine_ls_weighting_details 'w=1/[\s^2^(Fo^2^)+(0.0593P)^2^+4.8732P] where P=(Fo^2^+2Fc^2^)/3'
_refine_ls_weighting_scheme calc
_refine_ls_wR_factor_gt 0.1139
_refine_ls_wR_factor_ref 0.1260
_reflns_Friedel_coverage 0.730
_reflns_Friedel_fraction_full 0.922
_reflns_Friedel_fraction_max 0.920
_reflns_number_gt 10247
_reflns_number_total 13467
_reflns_threshold_expression 'I > 2\s(I)'
_cod_data_source_file d4dt02363c2.cif
_cod_data_source_block metqen-cu(clo4)2-240522_autored
_cod_depositor_comments 'Adding full bibliography for 7717077--7717088.cif.'
_cod_original_formula_sum 'C36.50 H36.25 Cl2 Cu N6.75 O8'
_cod_database_code 7717078
_shelx_shelxl_version_number 2019/3
_shelx_space_group_comment
;
The symmetry employed for this shelxl refinement is uniquely defined
by the following loop, which should always be used as a source of
symmetry information in preference to the above space-group names.
They are only intended as comments.
;
_shelx_estimated_absorpt_t_max 0.962
_shelx_estimated_absorpt_t_min 0.848
_olex2_refinement_description
;
1. Fixed Uiso
 At 1.2 times of:
  All C(H) groups, All C(H,H) groups
 At 1.5 times of:
  All C(H,H,H) groups
2. Restrained distances
 Cl6-O17 = Cl6-O18 = Cl6-O19 = Cl6-O1A
 1.5 with sigma of 0.02
 C1C-C1D
 1.456 with sigma of 0.01
 N14-C1C
 1.14 with sigma of 0.02
 C1D-N14
 2.593 with sigma of 0.02
 Cl4-O13 = Cl4-O14 = Cl4-O15 = Cl4-O16
 1.5 with sigma of 0.02
 C1C-N14
 1.137 with sigma of 0.01
 Cl2-O5 = Cl2-O6 = Cl2-O7 = Cl2-O8
 1.5 with sigma of 0.02
 N13-C1A
 1.14 with sigma of 0.02
 C1A-N13
 1.137 with sigma of 0.01
 C1A-C1B
 1.456 with sigma of 0.01
 C1B-N13
 2.593 with sigma of 0.02
 N14-C1D
 2.59 with sigma of 0.04
 N13-C1B
 2.59 with sigma of 0.04
 C1C-C1D \\sim C71-C1E
 with sigma of 0.02
 N14-C1D \\sim N14A-C1E
 with sigma of 0.04
 Cl4-O13 \\sim Cl4-O14 \\sim Cl4-O15 \\sim Cl4-O16
 with sigma of 0.02
 N14-C1C \\sim N14A-C71
 with sigma of 0.02
 Cl6-O17 \\sim Cl6-O18 \\sim Cl6-O19 \\sim Cl6-O1A
 with sigma of 0.02
 O13-O15 \\sim O14-O16 \\sim O13-O16 \\sim O14-O15 \\sim O13-O14 \\sim O15-O16
 with sigma of 0.04
 O17-O19 \\sim O18-O1A \\sim O17-O1A \\sim O18-O19 \\sim O17-O18 \\sim O19-O1A
 with sigma of 0.04
 Cl4-O13 \\sim Cl4A-O13A
 with sigma of 0.02
 Cl4-O14 \\sim Cl4A-O14A
 with sigma of 0.02
 Cl4-O15 \\sim Cl4A-O15A
 with sigma of 0.02
 Cl4-O16 \\sim Cl4A-O16A
 with sigma of 0.02
 O13-O14 \\sim O13A-O14A
 with sigma of 0.04
 O13-O15 \\sim O13A-O15A
 with sigma of 0.04
 O13-O16 \\sim O13A-O16A
 with sigma of 0.04
 O14-O15 \\sim O14A-O15A
 with sigma of 0.04
 Cl2-O5 \\sim Cl2-O6 \\sim Cl2-O7 \\sim Cl2-O8
 with sigma of 0.02
 O14-O16 \\sim O14A-O16A
 with sigma of 0.04
 O15-O16 \\sim O15A-O16A
 with sigma of 0.04
 O5-O7 \\sim O6-O8 \\sim O5-O8 \\sim O6-O7 \\sim O5-O6 \\sim O7-O8
 with sigma of 0.04
 Cl2-O5 \\sim Cl2A-O5A
 with sigma of 0.02
 Cl2-O6 \\sim Cl2A-O6A
 with sigma of 0.02
 Cl2-O7 \\sim Cl2A-O7A
 with sigma of 0.02
 Cl2-O8 \\sim Cl2A-O8A
 with sigma of 0.02
 O5-O6 \\sim O5A-O6A
 with sigma of 0.04
 O5-O7 \\sim O5A-O7A
 with sigma of 0.04
 O5-O8 \\sim O5A-O8A
 with sigma of 0.04
 O6-O7 \\sim O6A-O7A
 with sigma of 0.04
 O6-O8 \\sim O6A-O8A
 with sigma of 0.04
 O7-O8 \\sim O7A-O8A
 with sigma of 0.04
3. Uiso/Uaniso restraints and constraints
C1E \\sim C71 \\sim N14A \\sim C1D \\sim N14 \\sim C1C: within 2A with sigma of
0.02 and sigma for terminal atoms of 0.04 within 2A
Cl4 \\sim O13 \\sim O14 \\sim O15 \\sim O16: within 2A with sigma of 0.04 and
sigma for terminal atoms of 0.08 within 2A
Cl6 \\sim O17 \\sim O18 \\sim O19 \\sim O1A: within 2A with sigma of 0.04 and
sigma for terminal atoms of 0.08 within 2A
O13 \\sim Cl4 \\sim O14 \\sim O15 \\sim O16 \\sim O13A \\sim Cl4A \\sim O15A
\\sim O16A \\sim O14A: within 1.7A with sigma of 0.01 and sigma for terminal
atoms of 0.02 within 1.7A
N13 \\sim C1A \\sim C1B: within 2A with sigma of 0.04 and sigma for terminal
atoms of 0.08 within 2A
Cl2 \\sim O5 \\sim O6 \\sim O7 \\sim O8: within 2A with sigma of 0.02 and sigma
for terminal atoms of 0.04 within 2A
O7A \\sim Cl2A \\sim O5A \\sim O8A \\sim O6A \\sim Cl2 \\sim O5 \\sim O6 \\sim
O7 \\sim O8: within 2A with sigma of 0.02 and sigma for terminal atoms of 0.04
within 2A
4. Rigid body (RIGU) restrains
 C1D, N14, C1C, C1E, C71, N14A
 with sigma for 1-2 distances of 0.01 and sigma for 1-3 distances of 0.01
 Cl4, O13, O14, O15, O16
 with sigma for 1-2 distances of 0.004 and sigma for 1-3 distances of 0.004
 Cl6, O17, O18, O19, O1A
 with sigma for 1-2 distances of 0.004 and sigma for 1-3 distances of 0.004
 O13, Cl4, O14, O15, O16, O15A, O13A, Cl4A, O16A, O14A
 with sigma for 1-2 distances of 0.01 and sigma for 1-3 distances of 0.01
 Cl2, O5, O6, O7, O8
 with sigma for 1-2 distances of 0.004 and sigma for 1-3 distances of 0.004
 N13, C1A, C1B
 with sigma for 1-2 distances of 0.004 and sigma for 1-3 distances of 0.004
 O8, Cl2, O5, O6, O7
 with sigma for 1-2 distances of 0.01 and sigma for 1-3 distances of 0.01
 O7, Cl2, O5, O6, O8, O7A, Cl2A, O5A, O8A, O6A
 with sigma for 1-2 distances of 0.01 and sigma for 1-3 distances of 0.01
5. Others
 Sof(C1E)=Sof(H1EA)=Sof(H1EB)=Sof(H1EC)=Sof(N14A)=Sof(C71)=1-FVAR(1)
 Sof(N14)=Sof(C1C)=Sof(C1D)=Sof(H1DA)=Sof(H1DB)=Sof(H1DC)=FVAR(1)
 Sof(O7A)=Sof(Cl2A)=Sof(O5A)=Sof(O8A)=Sof(O6A)=1-FVAR(2)
 Sof(Cl2)=Sof(O5)=Sof(O6)=Sof(O7)=Sof(O8)=FVAR(2)
 Fixed Sof: Cl6(0.5) O17(0.5) O18(0.5) O19(0.5) O1A(0.5) Cl4(0.25) O13(0.25)
 O14(0.25) O15(0.25) O16(0.25) O13A(0.25) Cl4A(0.25) O15A(0.25) O16A(0.25)
 O14A(0.25) N13(0.5) C1A(0.5) C1B(0.5) H1BA(0.5) H1BB(0.5) H1BC(0.5)
6.a Secondary CH2 refined with riding coordinates:
 C13(H13A,H13B), C36(H36A,H36B), C56(H56A,H56B), C35(H35A,H35B), C34(H34A,
 H34B), C23(H23A,H23B), C3(H3A,H3B), C1(H1A,H1B), C46(H46A,H46B), C2(H2A,H2B)
6.b Me refined with riding coordinates:
 C1D(H1DA,H1DB,H1DC), C1E(H1EA,H1EB,H1EC)
6.c Aromatic/amide H refined with riding coordinates:
 C49(H49), C48(H48), C30(H30), C63(H63), C6(H6), C40(H40), C50(H50), C10(H10),
 C42(H42), C38(H38), C7(H7), C15(H15), C20(H20), C5(H5), C9(H9), C39(H39),
 C62(H62), C41(H41), C51(H51), C8(H8), C43(H43), C16(H16), C25(H25), C53(H53),
 C17(H17), C26(H26), C61(H61), C27(H27), C58(H58), C60(H60), C59(H59), C28(H28),
  C19(H19), C52(H52), C29(H29), C18(H18)
6.d Idealised Me refined as rotating group:
 C33(H33A,H33B,H33C), C66(H66A,H66B,H66C), C68(H68A,H68B,H68C), C70(H70A,H70B,
 H70C), C1B(H1BA,H1BB,H1BC)
;
_olex2_submission_special_instructions 'No special instructions were received'
_oxdiff_exptl_absorpt_empirical_details
;
Empirical correction (ABSPACK) includes:
- Absorption correction using spherical harmonics
- Frame scaling
;

loop_
_space_group_symop_operation_xyz
'x, y, z'
'-x, -y, z'
'-x+1/2, y+1/2, -z'
'x+1/2, -y+1/2, -z'

loop_
_atom_site_label
_atom_site_type_symbol
_atom_site_fract_x
_atom_site_fract_y
_atom_site_fract_z
_atom_site_U_iso_or_equiv
_atom_site_adp_type
_atom_site_occupancy
_atom_site_site_symmetry_order
_atom_site_calc_flag
_atom_site_refinement_flags_posn
_atom_site_refinement_flags_adp
_atom_site_refinement_flags_occupancy
_atom_site_disorder_assembly
_atom_site_disorder_group
Cu1 Cu -0.00925(4) 0.60316(2) 0.02634(8) 0.02527(19) Uani 1 1 d . . . . .
Cu2 Cu -0.50891(4) 0.60349(2) -0.25347(7) 0.0262(2) Uani 1 1 d . . . . .
Cl1 Cl -0.22669(9) 0.58341(4) -0.10104(18) 0.0348(4) Uani 1 1 d . . . . .
Cl3 Cl 0.27330(9) 0.58515(4) -0.12615(18) 0.0338(4) Uani 1 1 d . . . . .
O12 O 0.3434(2) 0.58624(12) -0.0763(5) 0.0424(13) Uani 1 1 d . . . . .
N10 N -0.5121(3) 0.64355(11) -0.1475(5) 0.0263(12) Uani 1 1 d . . . . .
N7 N -0.4579(3) 0.59552(12) -0.0488(6) 0.0296(14) Uani 1 1 d . . . . .
N5 N -0.0146(3) 0.64290(11) -0.0837(5) 0.0256(12) Uani 1 1 d . . . . .
N3 N -0.0740(3) 0.59911(12) 0.2129(6) 0.0265(13) Uani 1 1 d . . . . .
N1 N 0.0010(3) 0.55986(11) 0.0691(5) 0.0269(12) Uani 1 1 d . . . . .
O10 O 0.2307(3) 0.58498(15) 0.0106(6) 0.0638(18) Uani 1 1 d . . . . .
N2 N 0.0417(3) 0.59478(11) -0.1773(6) 0.0298(13) Uani 1 1 d . . . . .
O4 O -0.2384(3) 0.55833(13) -0.0062(7) 0.0586(16) Uani 1 1 d . . . . .
N4 N 0.0822(3) 0.60551(13) 0.1989(6) 0.0290(13) Uani 1 1 d . . . . .
N6 N -0.5003(3) 0.56016(11) -0.2930(6) 0.0292(12) Uani 1 1 d . . . . .
O3 O -0.1566(3) 0.58426(13) -0.1506(6) 0.0486(15) Uani 1 1 d . . . . .
N8 N -0.5736(3) 0.59962(13) -0.4396(6) 0.0296(13) Uani 1 1 d . . . . .
O9 O 0.2613(3) 0.55980(12) -0.2198(7) 0.0575(16) Uani 1 1 d . . . . .
N9 N -0.4169(3) 0.60492(13) -0.4266(6) 0.0297(13) Uani 1 1 d . . . . .
O2 O -0.2424(3) 0.60872(12) -0.0095(7) 0.0609(17) Uani 1 1 d . . . . .
C55 C -0.3313(4) 0.62112(16) -0.6181(7) 0.0320(17) Uani 1 1 d . . . . .
C49 C -0.3243(3) 0.59242(16) -0.6705(8) 0.0333(18) Uani 1 1 d . . . . .
H49 H -0.292850 0.587985 -0.752441 0.040 Uiso 1 1 calc R U . . .
C64 C -0.5586(4) 0.66608(15) -0.1578(7) 0.0301(16) Uani 1 1 d . . . . .
C47 C -0.4095(3) 0.57825(15) -0.4832(8) 0.0279(16) Uani 1 1 d . . . . .
O11 O 0.2579(3) 0.61047(12) -0.2183(7) 0.0628(17) Uani 1 1 d . . . . .
O1 O -0.2704(3) 0.58298(16) -0.2388(6) 0.069(2) Uani 1 1 d . . . . .
C48 C -0.3621(3) 0.57080(16) -0.6051(7) 0.0303(16) Uani 1 1 d . . . . .
H48 H -0.357211 0.551226 -0.639432 0.036 Uiso 1 1 calc R U . . .
C37 C -0.5976(4) 0.57283(16) -0.4497(8) 0.0298(16) Uani 1 1 d . . . . .
C13 C 0.0458(4) 0.55458(14) 0.2090(7) 0.0299(16) Uani 1 1 d . . . . .
H13A H 0.074921 0.537574 0.185208 0.036 Uiso 1 1 calc R U . . .
H13B H 0.016755 0.549253 0.300322 0.036 Uiso 1 1 calc R U . . .
C14 C 0.0908(3) 0.57925(15) 0.2589(7) 0.0266(16) Uani 1 1 d . . . . .
C31 C -0.0610(4) 0.66536(14) -0.0729(7) 0.0288(16) Uani 1 1 d . . . . .
C30 C -0.1260(4) 0.65998(16) -0.0095(8) 0.0322(17) Uani 1 1 d . . . . .
H30 H -0.137568 0.641142 0.028145 0.039 Uiso 1 1 calc R U . . .
C63 C -0.6244(4) 0.66051(15) -0.2159(7) 0.0324(17) Uani 1 1 d . . . . .
H63 H -0.636338 0.641602 -0.251905 0.039 Uiso 1 1 calc R U . . .
C21 C 0.1216(4) 0.62796(16) 0.2596(8) 0.0309(17) Uani 1 1 d . . . . .
C4 C -0.0987(4) 0.57197(14) 0.2231(8) 0.0271(15) Uani 1 1 d . . . . .
C33 C -0.0041(4) 0.59294(15) -0.3197(7) 0.0351(16) Uani 1 1 d . . . . .
H33A H -0.036554 0.577031 -0.304973 0.053 Uiso 1 1 calc R U . . .
H33B H 0.023209 0.589270 -0.414822 0.053 Uiso 1 1 calc R U . . .
H33C H -0.028685 0.611327 -0.332017 0.053 Uiso 1 1 calc R U . . .
C11 C -0.0938(4) 0.61913(15) 0.3274(7) 0.0295(16) Uani 1 1 d . . . . .
C12 C -0.1426(4) 0.61184(16) 0.4430(7) 0.0332(17) Uani 1 1 d . . . . .
C36 C -0.5712(3) 0.55096(15) -0.3332(8) 0.0338(16) Uani 1 1 d . . . . .
H36A H -0.571254 0.531253 -0.380667 0.041 Uiso 1 1 calc R U . . .
H36B H -0.599867 0.550677 -0.236706 0.041 Uiso 1 1 calc R U . . .
C6 C -0.1678(4) 0.58340(17) 0.4447(8) 0.0372(18) Uani 1 1 d . . . . .
H6 H -0.200556 0.577983 0.521947 0.045 Uiso 1 1 calc R U . . .
C57 C -0.4545(4) 0.64781(15) -0.0657(7) 0.0312(16) Uani 1 1 d . . . . .
C54 C -0.3779(4) 0.62656(15) -0.4935(8) 0.0303(16) Uani 1 1 d . . . . .
C32 C -0.0451(4) 0.69325(16) -0.1355(8) 0.0410(19) Uani 1 1 d . . . . .
C40 C -0.6592(4) 0.63483(18) -0.7814(8) 0.043(2) Uani 1 1 d . . . . .
H40 H -0.692773 0.630748 -0.859244 0.051 Uiso 1 1 calc R U . . .
C50 C -0.2954(4) 0.64472(17) -0.6845(8) 0.0391(18) Uani 1 1 d . . . . .
H50 H -0.264438 0.641103 -0.768601 0.047 Uiso 1 1 calc R U . . .
C10 C -0.0634(4) 0.64684(15) 0.3298(8) 0.0359(18) Uani 1 1 d . . . . .
H10 H -0.029977 0.651702 0.253055 0.043 Uiso 1 1 calc R U . . .
C45 C -0.6406(4) 0.61309(16) -0.6705(8) 0.0344(17) Uani 1 1 d . . . . .
C42 C -0.5788(4) 0.66794(17) -0.6636(8) 0.041(2) Uani 1 1 d . . . . .
H42 H -0.557400 0.686458 -0.663634 0.049 Uiso 1 1 calc R U . . .
C56 C -0.4122(4) 0.62098(15) -0.0396(8) 0.0327(17) Uani 1 1 d . . . . .
H56A H -0.376498 0.619583 -0.121875 0.039 Uiso 1 1 calc R U . . .
H56B H -0.390067 0.621781 0.065754 0.039 Uiso 1 1 calc R U . . .
C38 C -0.6463(4) 0.56470(17) -0.5659(8) 0.0360(18) Uani 1 1 d . . . . .
H38 H -0.663302 0.545375 -0.569561 0.043 Uiso 1 1 calc R U . . .
C35 C -0.4223(4) 0.56709(15) -0.0724(8) 0.0359(18) Uani 1 1 d . . . . .
H35A H -0.405728 0.559415 0.030320 0.043 Uiso 1 1 calc R U . . .
H35B H -0.383087 0.569505 -0.144615 0.043 Uiso 1 1 calc R U . . .
C34 C -0.4744(4) 0.54644(15) -0.1447(8) 0.0372(18) Uani 1 1 d . . . . .
H34A H -0.453019 0.527461 -0.169006 0.045 Uiso 1 1 calc R U . . .
H34B H -0.512111 0.543136 -0.069318 0.045 Uiso 1 1 calc R U . . .
C65 C -0.5422(4) 0.69439(15) -0.1027(8) 0.0359(17) Uani 1 1 d . . . . .
C24 C 0.0426(4) 0.64684(15) -0.1677(8) 0.0337(17) Uani 1 1 d . . . . .
C22 C 0.1682(4) 0.62336(17) 0.3855(7) 0.0341(17) Uani 1 1 d . . . . .
C7 C -0.1615(4) 0.63346(19) 0.5566(8) 0.046(2) Uani 1 1 d . . . . .
H7 H -0.194780 0.629113 0.634667 0.055 Uiso 1 1 calc R U . . .
C23 C 0.0861(4) 0.62064(16) -0.1905(9) 0.0370(18) Uani 1 1 d . . . . .
H23A H 0.108007 0.621194 -0.296135 0.044 Uiso 1 1 calc R U . . .
H23B H 0.121994 0.619991 -0.108368 0.044 Uiso 1 1 calc R U . . .
C15 C 0.1379(4) 0.57252(16) 0.3795(8) 0.0323(17) Uani 1 1 d . . . . .
H15 H 0.143158 0.553048 0.415297 0.039 Uiso 1 1 calc R U . . .
C20 C 0.1149(4) 0.65634(15) 0.1979(9) 0.0392(18) Uani 1 1 d . . . . .
H20 H 0.083750 0.659938 0.114013 0.047 Uiso 1 1 calc R U . . .
C5 C -0.1460(4) 0.56337(16) 0.3373(8) 0.0353(17) Uani 1 1 d . . . . .
H5 H -0.162544 0.543963 0.339914 0.042 Uiso 1 1 calc R U . . .
C3 C -0.0697(4) 0.55048(14) 0.1064(8) 0.0314(16) Uani 1 1 d . . . . .
H3A H -0.069484 0.530706 0.152968 0.038 Uiso 1 1 calc R U . . .
H3B H -0.097439 0.550115 0.008503 0.038 Uiso 1 1 calc R U . . .
C9 C -0.0818(5) 0.66677(17) 0.4422(9) 0.045(2) Uani 1 1 d . . . . .
H9 H -0.060169 0.685241 0.444766 0.053 Uiso 1 1 calc R U . . .
C39 C -0.6683(4) 0.58500(18) -0.6720(8) 0.0366(18) Uani 1 1 d . . . . .
H39 H -0.702492 0.580114 -0.746920 0.044 Uiso 1 1 calc R U . . .
C62 C -0.6707(4) 0.68242(17) -0.2198(9) 0.045(2) Uani 1 1 d . . . . .
H62 H -0.715310 0.678528 -0.257162 0.054 Uiso 1 1 calc R U . . .
C41 C -0.6294(4) 0.66151(19) -0.7770(9) 0.046(2) Uani 1 1 d . . . . .
H41 H -0.642837 0.675994 -0.851092 0.055 Uiso 1 1 calc R U . . .
C1 C 0.0285(4) 0.54594(15) -0.0777(7) 0.0332(17) Uani 1 1 d . . . . .
H1A H -0.008730 0.541774 -0.153196 0.040 Uiso 1 1 calc R U . . .
H1B H 0.051396 0.527408 -0.050968 0.040 Uiso 1 1 calc R U . . .
C51 C -0.3036(4) 0.67233(17) -0.6324(9) 0.045(2) Uani 1 1 d . . . . .
H51 H -0.279279 0.687882 -0.680069 0.054 Uiso 1 1 calc R U . . .
C8 C -0.1322(4) 0.66018(18) 0.5537(9) 0.047(2) Uani 1 1 d . . . . .
H8 H -0.145962 0.674554 0.628026 0.056 Uiso 1 1 calc R U . . .
C43 C -0.5607(4) 0.64747(15) -0.5541(8) 0.0355(17) Uani 1 1 d . . . . .
H43 H -0.526764 0.651938 -0.477724 0.043 Uiso 1 1 calc R U . . .
C46 C -0.4556(4) 0.55402(15) -0.4306(8) 0.0354(17) Uani 1 1 d . . . . .
H46A H -0.484626 0.548465 -0.521565 0.042 Uiso 1 1 calc R U . . .
H46B H -0.427165 0.536943 -0.404074 0.042 Uiso 1 1 calc R U . . .
C44 C -0.5916(4) 0.61977(15) -0.5526(7) 0.0296(16) Uani 1 1 d . . . . .
C66 C -0.5023(4) 0.59410(15) 0.0943(7) 0.0357(17) Uani 1 1 d . . . . .
H66A H -0.523871 0.613064 0.111268 0.054 Uiso 1 1 calc R U . . .
H66B H -0.474930 0.589031 0.187264 0.054 Uiso 1 1 calc R U . . .
H66C H -0.537406 0.579272 0.078289 0.054 Uiso 1 1 calc R U . . .
C16 C 0.1758(4) 0.59437(16) 0.4441(8) 0.0360(18) Uani 1 1 d . . . . .
H16 H 0.206938 0.590347 0.527217 0.043 Uiso 1 1 calc R U . . .
C25 C 0.0602(4) 0.67393(17) -0.2314(8) 0.044(2) Uani 1 1 d . . . . .
H25 H 0.101481 0.676095 -0.288237 0.052 Uiso 1 1 calc R U . . .
C53 C -0.3845(4) 0.65573(16) -0.4371(9) 0.0417(19) Uani 1 1 d . . . . .
H53 H -0.413999 0.659900 -0.350789 0.050 Uiso 1 1 calc R U . . .
C17 C 0.2047(4) 0.64698(17) 0.4477(9) 0.0422(19) Uani 1 1 d . . . . .
H17 H 0.234845 0.644025 0.534244 0.051 Uiso 1 1 calc R U . . .
C26 C 0.0179(5) 0.69734(17) -0.2121(9) 0.048(2) Uani 1 1 d . . . . .
H26 H 0.030771 0.716033 -0.249650 0.057 Uiso 1 1 calc R U . . .
C61 C -0.6540(4) 0.71089(18) -0.1695(10) 0.054(2) Uani 1 1 d . . . . .
H61 H -0.686870 0.725959 -0.174662 0.065 Uiso 1 1 calc R U . . .
C27 C -0.0939(5) 0.71511(17) -0.1234(9) 0.048(2) Uani 1 1 d . . . . .
H27 H -0.083474 0.734031 -0.161554 0.057 Uiso 1 1 calc R U . . .
C58 C -0.4365(4) 0.67520(16) -0.0059(9) 0.0411(18) Uani 1 1 d . . . . .
H58 H -0.395105 0.677611 0.050377 0.049 Uiso 1 1 calc R U . . .
C60 C -0.5914(5) 0.71658(18) -0.1144(10) 0.055(2) Uani 1 1 d . . . . .
H60 H -0.580101 0.735825 -0.082781 0.065 Uiso 1 1 calc R U . . .
C59 C -0.4781(4) 0.69805(17) -0.0285(9) 0.046(2) Uani 1 1 d . . . . .
H59 H -0.464349 0.716853 0.005581 0.056 Uiso 1 1 calc R U . . .
C28 C -0.1562(5) 0.71011(17) -0.0583(9) 0.054(2) Uani 1 1 d . . . . .
H28 H -0.188413 0.725435 -0.050673 0.065 Uiso 1 1 calc R U . . .
C19 C 0.1527(4) 0.67870(17) 0.2576(9) 0.049(2) Uani 1 1 d . . . . .
H19 H 0.148959 0.697590 0.212768 0.059 Uiso 1 1 calc R U . . .
C52 C -0.3485(4) 0.67760(18) -0.5071(9) 0.046(2) Uani 1 1 d . . . . .
H52 H -0.354160 0.696947 -0.469754 0.056 Uiso 1 1 calc R U . . .
C2 C 0.0783(4) 0.56691(16) -0.1501(8) 0.0362(18) Uani 1 1 d . . . . .
H2A H 0.117118 0.570003 -0.077647 0.043 Uiso 1 1 calc R U . . .
H2B H 0.095676 0.559129 -0.251820 0.043 Uiso 1 1 calc R U . . .
C29 C -0.1724(4) 0.68228(16) -0.0028(8) 0.045(2) Uani 1 1 d . . . . .
H29 H -0.216210 0.678719 0.040189 0.054 Uiso 1 1 calc R U . . .
C69 C 0.2347(6) 0.5082(2) 0.1361(13) 0.070(3) Uani 1 1 d . . . . .
C67 C -0.2667(6) 0.5071(2) -0.3568(12) 0.067(3) Uani 1 1 d . . . . .
C18 C 0.1974(4) 0.67386(19) 0.3855(10) 0.051(2) Uani 1 1 d . . . . .
H18 H 0.222550 0.689648 0.428274 0.062 Uiso 1 1 calc R U . . .
C68 C -0.1962(5) 0.5063(2) -0.3130(12) 0.067(3) Uani 1 1 d . . . . .
H68A H -0.168292 0.503965 -0.408438 0.101 Uiso 1 1 calc R U . . .
H68B H -0.188244 0.489854 -0.241213 0.101 Uiso 1 1 calc R U . . .
H68C H -0.183908 0.524461 -0.259332 0.101 Uiso 1 1 calc R U . . .
N11 N -0.3221(6) 0.5078(2) -0.3896(17) 0.129(5) Uani 1 1 d . . . . .
C70 C 0.3053(5) 0.5069(2) 0.0872(12) 0.073(3) Uani 1 1 d . . . . .
H70A H 0.316931 0.486874 0.057932 0.109 Uiso 1 1 calc R U . . .
H70B H 0.334353 0.513248 0.175024 0.109 Uiso 1 1 calc R U . . .
H70C H 0.312292 0.519707 -0.004314 0.109 Uiso 1 1 calc R U . . .
N12 N 0.1793(6) 0.5089(2) 0.1711(19) 0.145(6) Uani 1 1 d . . . . .
Cl6 Cl 0.4941(8) 0.5006(4) 0.2279(3) 0.0320(16) Uani 0.5 1 d D U P A -1
O17 O 0.5295(6) 0.4732(2) 0.2333(11) 0.044(3) Uani 0.5 1 d D U P A -1
O18 O 0.4529(6) 0.5050(2) 0.3670(10) 0.050(3) Uani 0.5 1 d D U P A -1
O19 O 0.4512(5) 0.5023(3) 0.0897(10) 0.044(3) Uani 0.5 1 d D U P A -1
O1A O 0.5424(5) 0.5243(2) 0.2157(11) 0.044(3) Uani 0.5 1 d D U P A -1
Cl2 Cl 0.15962(16) 0.74829(6) -0.1729(4) 0.0649(10) Uani 0.785(5) 1 d D U P B 1
O5 O 0.1054(4) 0.7645(2) -0.2494(10) 0.079(3) Uani 0.785(5) 1 d D U P B 1
O6 O 0.2170(5) 0.76666(19) -0.1519(14) 0.083(3) Uani 0.785(5) 1 d D U P B 1
O7 O 0.1784(4) 0.72540(18) -0.2816(14) 0.106(4) Uani 0.785(5) 1 d D U P B 1
O8 O 0.1354(8) 0.7371(3) -0.0290(15) 0.126(5) Uani 0.785(5) 1 d D U P B 1
Cl4 Cl -0.0073(14) 0.5012(7) 0.548(3) 0.030(3) Uani 0.25 1 d D U P C -1
O13 O 0.0341(19) 0.4752(7) 0.528(5) 0.035(6) Uani 0.25 1 d D U P C -1
O14 O -0.0458(18) 0.4991(7) 0.695(3) 0.034(6) Uani 0.25 1 d D U P C -1
O15 O -0.0535(15) 0.5046(10) 0.414(3) 0.031(6) Uani 0.25 1 d D U P C -1
O16 O 0.0366(16) 0.5267(7) 0.556(5) 0.031(6) Uani 0.25 1 d D U P C -1
O13A O 0.0527(15) 0.5221(7) 0.562(5) 0.032(6) Uani 0.25 1 d D U P D -2
Cl4A Cl -0.0023(15) 0.5015(7) 0.544(3) 0.030(3) Uani 0.25 1 d D U P D -2
O15A O -0.0351(15) 0.5059(9) 0.392(3) 0.034(6) Uani 0.25 1 d D U P D -2
O16A O -0.0513(18) 0.5058(7) 0.669(3) 0.032(6) Uani 0.25 1 d D U P D -2
O14A O 0.0233(19) 0.4721(6) 0.553(5) 0.032(6) Uani 0.25 1 d D U P D -2
N13 N -0.0101(9) 0.7149(3) 0.2245(18) 0.081(5) Uani 0.5 1 d D U P . .
C1A C 0.0235(9) 0.7316(3) 0.286(2) 0.062(5) Uani 0.5 1 d D U P . .
C1B C 0.0661(11) 0.7505(4) 0.379(3) 0.084(7) Uani 0.5 1 d D U P . .
H1BA H 0.093700 0.762550 0.308213 0.126 Uiso 0.5 1 calc R U P . .
H1BB H 0.095829 0.738746 0.446715 0.126 Uiso 0.5 1 calc R U P . .
H1BC H 0.037670 0.763038 0.445626 0.126 Uiso 0.5 1 calc R U P . .
N14 N -0.0802(13) 0.7584(7) 0.548(3) 0.117(8) Uani 0.65(3) 1 d D U P E 1
C1C C -0.1372(14) 0.7524(7) 0.533(4) 0.130(10) Uani 0.65(3) 1 d D U P E 1
C1D C -0.2107(13) 0.7472(5) 0.561(4) 0.136(10) Uani 0.65(3) 1 d D U P E 1
H1DA H -0.231756 0.740151 0.463084 0.203 Uiso 0.65(3) 1 calc R U P E 1
H1DB H -0.216294 0.732676 0.645007 0.203 Uiso 0.65(3) 1 calc R U P E 1
H1DC H -0.232433 0.765464 0.593472 0.203 Uiso 0.65(3) 1 calc R U P E 1
C1E C -0.172(2) 0.7356(9) 0.435(6) 0.126(13) Uani 0.35(3) 1 d D U P E 2
H1EA H -0.202160 0.734302 0.527566 0.189 Uiso 0.35(3) 1 calc R U P E 2
H1EB H -0.190804 0.749419 0.358562 0.189 Uiso 0.35(3) 1 calc R U P E 2
H1EC H -0.167875 0.716395 0.385814 0.189 Uiso 0.35(3) 1 calc R U P E 2
N14A N -0.042(3) 0.7537(10) 0.488(6) 0.141(14) Uani 0.35(3) 1 d D U P E 2
C71 C -0.101(3) 0.7462(15) 0.490(8) 0.132(13) Uani 0.35(3) 1 d D U P E 2
O7A O 0.2273(12) 0.7334(5) 0.068(4) 0.081(9) Uani 0.215(5) 1 d D U P B 2
Cl2A Cl 0.1753(6) 0.7544(2) 0.0588(15) 0.073(4) Uani 0.215(5) 1 d D U P B 2
O5A O 0.1844(18) 0.7732(7) -0.078(3) 0.086(10) Uani 0.215(5) 1 d D U P B 2
O8A O 0.1099(12) 0.7409(8) 0.034(5) 0.074(10) Uani 0.215(5) 1 d D U P B 2
O6A O 0.1739(13) 0.7700(6) 0.206(3) 0.077(9) Uani 0.215(5) 1 d D U P B 2

loop_
_atom_site_aniso_label
_atom_site_aniso_U_11
_atom_site_aniso_U_22
_atom_site_aniso_U_33
_atom_site_aniso_U_23
_atom_site_aniso_U_13
_atom_site_aniso_U_12
Cu1 0.0246(5) 0.0299(4) 0.0214(4) -0.0001(3) 0.0003(3) 0.0021(5)
Cu2 0.0251(5) 0.0329(4) 0.0207(4) -0.0010(3) -0.0010(3) 0.0035(5)
Cl1 0.0270(10) 0.0521(11) 0.0253(9) 0.0013(7) 0.0037(7) 0.0013(9)
Cl3 0.0271(10) 0.0483(11) 0.0259(9) -0.0029(7) -0.0043(7) 0.0001(9)
O12 0.020(3) 0.071(4) 0.036(3) -0.008(3) -0.007(2) 0.007(3)
N10 0.025(3) 0.032(3) 0.022(3) -0.003(2) 0.003(2) 0.002(3)
N7 0.024(3) 0.040(4) 0.025(3) 0.001(2) 0.000(2) 0.006(3)
N5 0.025(3) 0.033(3) 0.019(2) -0.001(2) 0.002(2) 0.001(3)
N3 0.025(3) 0.033(3) 0.021(3) 0.000(2) -0.004(2) 0.003(3)
N1 0.027(3) 0.030(3) 0.023(2) -0.003(2) -0.003(2) 0.005(3)
O10 0.031(3) 0.129(6) 0.032(3) -0.008(3) 0.005(2) -0.008(4)
N2 0.026(3) 0.039(3) 0.024(3) -0.001(2) 0.001(2) 0.003(3)
O4 0.059(4) 0.056(4) 0.061(4) 0.018(3) 0.011(3) 0.000(3)
N4 0.022(3) 0.035(3) 0.030(3) -0.001(3) -0.002(2) 0.000(3)
N6 0.027(3) 0.034(3) 0.027(3) 0.002(2) 0.005(2) 0.004(3)
O3 0.025(3) 0.083(4) 0.037(3) 0.008(3) 0.008(2) 0.013(3)
N8 0.030(3) 0.038(4) 0.021(3) -0.004(2) -0.001(2) 0.008(3)
O9 0.051(4) 0.055(4) 0.067(4) -0.022(3) -0.005(3) -0.003(3)
N9 0.028(3) 0.038(3) 0.024(3) 0.003(3) 0.002(2) 0.005(3)
O2 0.058(4) 0.052(4) 0.072(4) -0.021(3) 0.027(3) -0.006(3)
C55 0.026(4) 0.049(5) 0.021(3) 0.003(3) -0.003(3) 0.001(4)
C49 0.019(4) 0.057(5) 0.023(4) 0.006(3) 0.002(3) 0.008(3)
C64 0.037(5) 0.039(4) 0.015(3) 0.000(3) -0.001(3) 0.006(4)
C47 0.020(4) 0.041(4) 0.022(3) 0.003(3) -0.002(3) 0.007(3)
O11 0.056(4) 0.057(4) 0.076(4) 0.016(3) -0.029(3) -0.005(3)
O1 0.027(3) 0.147(6) 0.032(3) 0.008(3) -0.001(2) -0.004(4)
C48 0.023(4) 0.046(4) 0.023(4) 0.001(3) 0.000(3) 0.006(3)
C37 0.021(4) 0.043(4) 0.026(4) -0.004(3) 0.008(3) 0.005(4)
C13 0.031(4) 0.033(4) 0.025(3) 0.002(3) -0.004(3) 0.004(3)
C14 0.021(4) 0.040(4) 0.019(3) -0.003(3) 0.004(3) 0.002(3)
C31 0.035(4) 0.027(4) 0.025(3) 0.001(3) 0.000(3) 0.003(3)
C30 0.032(5) 0.035(4) 0.029(4) 0.002(3) 0.001(3) 0.005(4)
C63 0.034(4) 0.039(4) 0.024(3) -0.005(3) -0.001(3) 0.004(4)
C21 0.022(4) 0.040(4) 0.030(4) -0.009(3) 0.003(3) -0.005(4)
C4 0.025(4) 0.030(4) 0.026(4) 0.004(3) -0.007(3) 0.004(3)
C33 0.031(4) 0.055(4) 0.020(3) -0.005(3) -0.001(3) 0.004(4)
C11 0.028(4) 0.040(4) 0.020(3) 0.000(3) -0.003(3) 0.008(3)
C12 0.026(4) 0.052(5) 0.022(3) 0.002(3) -0.006(3) 0.010(4)
C36 0.020(4) 0.042(4) 0.039(4) -0.002(3) 0.003(3) -0.001(3)
C6 0.028(4) 0.055(5) 0.028(4) 0.010(3) -0.001(3) 0.003(4)
C57 0.026(4) 0.043(4) 0.024(3) -0.003(3) -0.003(3) 0.003(4)
C54 0.026(4) 0.039(4) 0.026(4) 0.006(3) 0.000(3) 0.006(3)
C32 0.058(6) 0.033(4) 0.032(4) 0.000(3) 0.001(4) -0.002(4)
C40 0.037(5) 0.063(5) 0.028(4) -0.002(3) 0.003(3) 0.014(4)
C50 0.028(4) 0.064(5) 0.025(4) 0.010(3) 0.003(3) 0.000(4)
C10 0.043(5) 0.044(4) 0.021(3) -0.001(3) -0.005(3) 0.006(4)
C45 0.026(4) 0.052(5) 0.025(4) -0.006(3) 0.001(3) 0.011(4)
C42 0.050(6) 0.039(4) 0.033(4) 0.003(3) 0.005(4) 0.009(4)
C56 0.028(4) 0.041(4) 0.029(4) -0.002(3) -0.005(3) -0.005(4)
C38 0.030(4) 0.044(4) 0.034(4) -0.005(3) 0.004(3) -0.005(4)
C35 0.035(5) 0.042(4) 0.031(4) 0.000(3) -0.003(3) 0.012(4)
C34 0.040(5) 0.037(4) 0.034(4) 0.007(3) -0.001(3) 0.009(4)
C65 0.038(5) 0.030(4) 0.040(4) -0.006(3) -0.006(3) 0.001(4)
C24 0.030(4) 0.042(4) 0.029(4) 0.001(3) -0.007(3) -0.008(4)
C22 0.026(4) 0.053(5) 0.023(4) -0.011(3) 0.003(3) -0.001(4)
C7 0.044(5) 0.074(6) 0.020(4) -0.003(4) -0.002(3) 0.027(5)
C23 0.026(4) 0.053(5) 0.032(4) 0.001(3) 0.002(3) -0.003(4)
C15 0.025(4) 0.045(4) 0.027(4) 0.002(3) 0.003(3) 0.010(4)
C20 0.040(5) 0.036(4) 0.042(4) -0.003(3) -0.012(4) -0.007(4)
C5 0.027(4) 0.047(5) 0.032(4) 0.009(3) -0.001(3) -0.001(4)
C3 0.030(4) 0.028(4) 0.036(4) -0.002(3) -0.003(3) 0.000(3)
C9 0.061(6) 0.041(4) 0.032(4) -0.004(3) -0.009(4) 0.009(4)
C39 0.026(4) 0.057(5) 0.027(4) -0.008(3) -0.003(3) 0.005(4)
C62 0.037(5) 0.055(5) 0.043(4) -0.003(4) -0.005(3) 0.015(4)
C41 0.050(6) 0.061(6) 0.027(4) 0.007(4) 0.006(4) 0.015(5)
C1 0.036(5) 0.036(4) 0.027(3) -0.005(3) -0.003(3) 0.010(4)
C51 0.044(5) 0.046(5) 0.044(5) 0.013(3) 0.005(4) -0.005(4)
C8 0.052(6) 0.055(5) 0.033(4) -0.013(4) -0.011(4) 0.022(5)
C43 0.038(5) 0.039(4) 0.030(4) 0.000(3) -0.002(3) 0.007(4)
C46 0.030(4) 0.042(4) 0.034(4) -0.002(3) 0.009(3) 0.003(4)
C44 0.025(4) 0.042(4) 0.022(3) -0.001(3) 0.009(3) 0.011(3)
C66 0.029(4) 0.050(4) 0.028(3) 0.005(3) 0.003(3) 0.005(4)
C16 0.029(4) 0.055(5) 0.024(4) -0.002(3) -0.002(3) 0.005(4)
C25 0.044(5) 0.053(5) 0.035(4) 0.010(3) 0.009(3) -0.011(4)
C53 0.041(5) 0.045(5) 0.039(4) -0.002(3) 0.003(3) -0.001(4)
C17 0.032(5) 0.053(5) 0.042(4) -0.011(4) -0.008(3) -0.002(4)
C26 0.064(6) 0.039(4) 0.041(4) 0.008(3) 0.005(4) -0.013(5)
C61 0.046(6) 0.051(5) 0.065(6) -0.012(4) -0.013(4) 0.028(5)
C27 0.073(7) 0.031(4) 0.039(4) 0.000(3) 0.007(4) 0.007(4)
C58 0.025(4) 0.047(5) 0.051(5) -0.006(3) -0.008(3) -0.004(4)
C60 0.073(7) 0.033(5) 0.058(5) -0.007(4) -0.007(5) 0.006(5)
C59 0.042(5) 0.043(4) 0.054(5) -0.013(3) 0.001(4) 0.002(4)
C28 0.081(7) 0.039(5) 0.043(5) -0.003(4) 0.010(4) 0.021(5)
C19 0.051(6) 0.038(4) 0.058(5) -0.003(3) -0.006(4) -0.004(4)
C52 0.047(5) 0.048(5) 0.044(4) 0.002(4) 0.007(4) -0.005(4)
C2 0.028(4) 0.046(5) 0.034(4) -0.006(3) 0.000(3) 0.010(4)
C29 0.055(6) 0.044(5) 0.035(4) 0.000(3) 0.008(4) 0.013(4)
C69 0.067(8) 0.041(6) 0.103(8) -0.008(5) 0.007(6) 0.004(6)
C67 0.060(8) 0.048(6) 0.092(7) 0.014(5) -0.013(6) 0.002(6)
C18 0.034(5) 0.057(6) 0.063(6) -0.019(4) -0.004(4) -0.014(5)
C68 0.050(6) 0.060(7) 0.092(7) 0.011(5) 0.003(5) 0.005(5)
N11 0.076(8) 0.057(6) 0.255(15) 0.044(7) -0.072(9) -0.004(6)
C70 0.048(7) 0.077(8) 0.093(7) -0.003(6) -0.005(6) 0.003(6)
N12 0.100(10) 0.060(7) 0.276(16) -0.020(8) 0.094(11) 0.004(7)
Cl6 0.035(5) 0.0347(16) 0.0263(11) 0.000(4) 0.011(3) -0.004(3)
O17 0.057(8) 0.036(5) 0.040(6) 0.006(4) 0.022(5) 0.010(5)
O18 0.070(8) 0.045(7) 0.037(5) -0.006(4) 0.030(5) -0.003(6)
O19 0.036(6) 0.058(6) 0.039(5) -0.005(5) -0.009(4) -0.005(6)
O1A 0.048(7) 0.052(6) 0.033(5) 0.010(5) -0.007(5) -0.015(6)
Cl2 0.0458(19) 0.0429(16) 0.106(3) 0.0100(15) 0.0039(16) -0.0055(14)
O5 0.054(5) 0.086(6) 0.096(7) 0.009(5) -0.001(5) 0.019(5)
O6 0.064(7) 0.055(5) 0.129(9) 0.004(5) -0.036(6) -0.017(5)
O7 0.033(5) 0.059(5) 0.225(11) -0.051(7) 0.024(6) -0.004(4)
O8 0.177(14) 0.098(10) 0.103(9) 0.031(7) -0.013(8) -0.024(10)
Cl4 0.031(6) 0.030(5) 0.029(5) 0.001(5) -0.011(5) -0.003(6)
O13 0.039(12) 0.027(9) 0.038(13) 0.009(9) 0.004(9) -0.001(9)
O14 0.040(10) 0.032(12) 0.031(9) 0.017(9) -0.002(9) 0.007(10)
O15 0.028(12) 0.043(11) 0.023(9) 0.000(9) -0.006(9) -0.007(10)
O16 0.036(13) 0.030(9) 0.026(9) 0.006(8) -0.011(10) 0.004(10)
O13A 0.030(13) 0.027(11) 0.038(10) 0.005(9) -0.005(10) -0.009(11)
Cl4A 0.032(6) 0.032(5) 0.027(5) 0.003(6) -0.006(7) -0.002(5)
O15A 0.036(14) 0.033(10) 0.031(10) 0.011(8) -0.011(10) -0.006(12)
O16A 0.034(10) 0.038(13) 0.025(10) 0.018(9) -0.003(9) 0.007(10)
O14A 0.039(13) 0.030(10) 0.028(11) 0.016(8) 0.002(9) -0.004(10)
N13 0.101(14) 0.061(9) 0.083(11) 0.006(7) -0.030(10) -0.019(9)
C1A 0.064(13) 0.049(9) 0.074(11) 0.015(7) -0.012(9) -0.011(8)
C1B 0.068(15) 0.067(13) 0.118(17) -0.025(11) -0.011(12) -0.018(11)
N14 0.142(19) 0.135(19) 0.074(13) 0.039(12) -0.010(12) -0.020(18)
C1C 0.16(2) 0.102(16) 0.134(19) 0.035(14) -0.074(18) -0.014(18)
C1D 0.14(2) 0.108(17) 0.16(2) 0.047(15) -0.028(19) 0.017(16)
C1E 0.16(3) 0.09(2) 0.13(3) 0.06(2) -0.05(2) -0.01(2)
N14A 0.21(3) 0.09(2) 0.13(3) 0.03(2) -0.06(3) -0.01(3)
C71 0.19(3) 0.09(2) 0.11(2) 0.008(18) -0.05(2) -0.03(2)
O7A 0.061(18) 0.048(16) 0.13(2) 0.002(15) 0.019(17) -0.012(15)
Cl2A 0.066(8) 0.055(7) 0.100(9) 0.020(6) 0.013(6) 0.002(6)
O5A 0.08(2) 0.09(2) 0.088(18) 0.007(17) 0.011(16) -0.027(17)
O8A 0.037(17) 0.048(17) 0.14(3) -0.003(19) -0.024(18) -0.010(15)
O6A 0.045(17) 0.13(2) 0.053(15) -0.055(16) -0.006(13) 0.021(17)

loop_
_atom_type_symbol
_atom_type_description
_atom_type_scat_dispersion_real
_atom_type_scat_dispersion_imag
_atom_type_scat_source
C C 0.0033 0.0016 'International Tables Vol C Tables 4.2.6.8 and 6.1.1.4'
H H 0.0000 0.0000 'International Tables Vol C Tables 4.2.6.8 and 6.1.1.4'
Cl Cl 0.1484 0.1585 'International Tables Vol C Tables 4.2.6.8 and 6.1.1.4'
Cu Cu 0.3201 1.2651 'International Tables Vol C Tables 4.2.6.8 and 6.1.1.4'
N N 0.0061 0.0033 'International Tables Vol C Tables 4.2.6.8 and 6.1.1.4'
O O 0.0106 0.0060 'International Tables Vol C Tables 4.2.6.8 and 6.1.1.4'

loop_
_exptl_crystal_face_index_h
_exptl_crystal_face_index_k
_exptl_crystal_face_index_l
_exptl_crystal_face_perp_dist
-15 18 9 0.0836
-13 57 1 0.0476
6 30 -10 0.0999
13 -57 0 0.0310
-5 10 12 0.0929
-22 -26 -5 0.0017
11 -4 -11 0.1019
23 26 4 0.0456

loop_
_geom_angle_atom_site_label_1
_geom_angle_atom_site_label_2
_geom_angle_atom_site_label_3
_geom_angle
_geom_angle_site_symmetry_1
_geom_angle_site_symmetry_3
_geom_angle_publ_flag
N5 Cu1 N4 106.4(2) . . ?
N3 Cu1 N5 113.5(2) . . ?
N3 Cu1 N4 90.42(19) . . ?
N1 Cu1 N5 163.18(18) . . ?
N1 Cu1 N3 80.5(2) . . ?
N1 Cu1 N4 81.8(2) . . ?
N2 Cu1 N5 79.2(2) . . ?
N2 Cu1 N3 161.6(2) . . ?
N2 Cu1 N1 85.1(2) . . ?
N2 Cu1 N4 98.9(2) . . ?
N10 Cu2 N9 105.8(2) . . ?
N7 Cu2 N10 78.9(2) . . ?
N7 Cu2 N8 162.2(2) . . ?
N7 Cu2 N9 98.8(2) . . ?
N6 Cu2 N10 163.37(19) . . ?
N6 Cu2 N7 85.5(2) . . ?
N6 Cu2 N8 80.7(2) . . ?
N6 Cu2 N9 81.9(2) . . ?
N8 Cu2 N10 113.4(2) . . ?
N8 Cu2 N9 90.4(2) . . ?
O4 Cl1 O3 109.9(4) . . ?
O4 Cl1 O2 108.7(4) . . ?
O4 Cl1 O1 110.0(4) . . ?
O3 Cl1 O1 109.8(3) . . ?
O2 Cl1 O3 109.9(4) . . ?
O2 Cl1 O1 108.4(4) . . ?
O10 Cl3 O12 109.2(3) . . ?
O10 Cl3 O9 110.2(4) . . ?
O10 Cl3 O11 108.5(4) . . ?
O9 Cl3 O12 110.3(3) . . ?
O9 Cl3 O11 109.2(4) . . ?
O11 Cl3 O12 109.4(3) . . ?
C64 N10 Cu2 131.7(4) . . ?
C57 N10 Cu2 109.2(4) . . ?
C57 N10 C64 118.8(5) . . ?
C56 N7 Cu2 101.7(4) . . ?
C56 N7 C35 114.3(5) . . ?
C56 N7 C66 110.5(5) . . ?
C35 N7 Cu2 106.1(4) . . ?
C66 N7 Cu2 113.9(4) . . ?
C66 N7 C35 110.1(5) . . ?
C31 N5 Cu1 132.0(4) . . ?
C24 N5 Cu1 108.4(4) . . ?
C24 N5 C31 119.3(5) . . ?
C4 N3 Cu1 111.3(4) . . ?
C4 N3 C11 117.9(6) . . ?
C11 N3 Cu1 130.8(5) . . ?
C13 N1 Cu1 111.0(4) . . ?
C13 N1 C1 111.7(5) . . ?
C3 N1 Cu1 103.2(4) . . ?
C3 N1 C13 109.8(5) . . ?
C3 N1 C1 112.9(5) . . ?
C1 N1 Cu1 108.0(4) . . ?
C33 N2 Cu1 112.9(4) . . ?
C23 N2 Cu1 101.8(4) . . ?
C23 N2 C33 109.9(5) . . ?
C23 N2 C2 114.6(5) . . ?
C2 N2 Cu1 105.9(4) . . ?
C2 N2 C33 111.4(5) . . ?
C14 N4 Cu1 107.3(4) . . ?
C14 N4 C21 117.8(6) . . ?
C21 N4 Cu1 134.4(5) . . ?
C36 N6 Cu2 103.7(4) . . ?
C34 N6 Cu2 107.8(4) . . ?
C34 N6 C36 113.0(5) . . ?
C46 N6 Cu2 111.4(4) . . ?
C46 N6 C36 108.9(5) . . ?
C46 N6 C34 111.8(5) . . ?
C37 N8 Cu2 110.9(5) . . ?
C37 N8 C44 119.4(6) . . ?
C44 N8 Cu2 129.6(5) . . ?
C47 N9 Cu2 106.6(4) . . ?
C47 N9 C54 117.3(6) . . ?
C54 N9 Cu2 135.4(5) . . ?
C49 C55 C54 117.6(6) . . ?
C49 C55 C50 123.5(6) . . ?
C50 C55 C54 118.9(7) . . ?
C55 C49 H49 119.7 . . ?
C48 C49 C55 120.5(7) . . ?
C48 C49 H49 119.7 . . ?
N10 C64 C63 119.6(6) . . ?
N10 C64 C65 121.0(6) . . ?
C63 C64 C65 119.3(7) . . ?
N9 C47 C48 123.6(6) . . ?
N9 C47 C46 120.8(6) . . ?
C48 C47 C46 115.4(6) . . ?
C49 C48 C47 118.3(7) . . ?
C49 C48 H48 120.8 . . ?
C47 C48 H48 120.8 . . ?
N8 C37 C36 117.3(6) . . ?
N8 C37 C38 122.1(7) . . ?
C38 C37 C36 120.6(6) . . ?
N1 C13 H13A 108.1 . . ?
N1 C13 H13B 108.1 . . ?
N1 C13 C14 116.6(5) . . ?
H13A C13 H13B 107.3 . . ?
C14 C13 H13A 108.1 . . ?
C14 C13 H13B 108.1 . . ?
N4 C14 C13 120.6(6) . . ?
N4 C14 C15 124.1(6) . . ?
C15 C14 C13 115.2(6) . . ?
N5 C31 C30 119.7(6) . . ?
N5 C31 C32 120.2(7) . . ?
C30 C31 C32 120.0(7) . . ?
C31 C30 H30 120.3 . . ?
C29 C30 C31 119.3(7) . . ?
C29 C30 H30 120.3 . . ?
C64 C63 H63 120.3 . . ?
C62 C63 C64 119.5(7) . . ?
C62 C63 H63 120.3 . . ?
N4 C21 C22 121.8(7) . . ?
N4 C21 C20 119.9(6) . . ?
C20 C21 C22 118.3(7) . . ?
N3 C4 C5 123.4(7) . . ?
N3 C4 C3 115.4(6) . . ?
C5 C4 C3 121.2(6) . . ?
N2 C33 H33A 109.5 . . ?
N2 C33 H33B 109.5 . . ?
N2 C33 H33C 109.5 . . ?
H33A C33 H33B 109.5 . . ?
H33A C33 H33C 109.5 . . ?
H33B C33 H33C 109.5 . . ?
N3 C11 C12 121.0(6) . . ?
N3 C11 C10 119.3(6) . . ?
C10 C11 C12 119.7(6) . . ?
C11 C12 C7 118.4(7) . . ?
C6 C12 C11 118.1(6) . . ?
C6 C12 C7 123.5(7) . . ?
N6 C36 H36A 110.5 . . ?
N6 C36 H36B 110.5 . . ?
C37 C36 N6 106.4(5) . . ?
C37 C36 H36A 110.5 . . ?
C37 C36 H36B 110.5 . . ?
H36A C36 H36B 108.6 . . ?
C12 C6 H6 119.5 . . ?
C5 C6 C12 120.9(7) . . ?
C5 C6 H6 119.5 . . ?
N10 C57 C56 115.1(6) . . ?
N10 C57 C58 122.0(6) . . ?
C58 C57 C56 122.8(6) . . ?
N9 C54 C55 122.5(6) . . ?
N9 C54 C53 119.4(6) . . ?
C55 C54 C53 118.1(7) . . ?
C26 C32 C31 119.0(7) . . ?
C27 C32 C31 118.0(7) . . ?
C27 C32 C26 123.0(7) . . ?
C45 C40 H40 119.8 . . ?
C41 C40 H40 119.8 . . ?
C41 C40 C45 120.4(7) . . ?
C55 C50 H50 118.9 . . ?
C51 C50 C55 122.2(7) . . ?
C51 C50 H50 118.9 . . ?
C11 C10 H10 119.9 . . ?
C9 C10 C11 120.2(7) . . ?
C9 C10 H10 119.9 . . ?
C40 C45 C44 119.1(7) . . ?
C39 C45 C40 122.8(7) . . ?
C39 C45 C44 118.1(6) . . ?
C41 C42 H42 120.1 . . ?
C43 C42 H42 120.1 . . ?
C43 C42 C41 119.9(8) . . ?
N7 C56 C57 107.6(6) . . ?
N7 C56 H56A 110.2 . . ?
N7 C56 H56B 110.2 . . ?
C57 C56 H56A 110.2 . . ?
C57 C56 H56B 110.2 . . ?
H56A C56 H56B 108.5 . . ?
C37 C38 H38 120.4 . . ?
C39 C38 C37 119.2(7) . . ?
C39 C38 H38 120.4 . . ?
N7 C35 H35A 110.5 . . ?
N7 C35 H35B 110.5 . . ?
N7 C35 C34 106.3(6) . . ?
H35A C35 H35B 108.7 . . ?
C34 C35 H35A 110.5 . . ?
C34 C35 H35B 110.5 . . ?
N6 C34 C35 107.6(5) . . ?
N6 C34 H34A 110.2 . . ?
N6 C34 H34B 110.2 . . ?
C35 C34 H34A 110.2 . . ?
C35 C34 H34B 110.2 . . ?
H34A C34 H34B 108.5 . . ?
C64 C65 C59 117.1(7) . . ?
C60 C65 C64 118.9(7) . . ?
C60 C65 C59 123.8(7) . . ?
N5 C24 C23 116.2(6) . . ?
N5 C24 C25 122.0(7) . . ?
C25 C24 C23 121.8(7) . . ?
C21 C22 C16 117.7(7) . . ?
C17 C22 C21 119.7(7) . . ?
C17 C22 C16 122.6(7) . . ?
C12 C7 H7 119.8 . . ?
C8 C7 C12 120.4(8) . . ?
C8 C7 H7 119.8 . . ?
N2 C23 C24 107.4(5) . . ?
N2 C23 H23A 110.2 . . ?
N2 C23 H23B 110.2 . . ?
C24 C23 H23A 110.2 . . ?
C24 C23 H23B 110.2 . . ?
H23A C23 H23B 108.5 . . ?
C14 C15 H15 120.5 . . ?
C16 C15 C14 119.1(7) . . ?
C16 C15 H15 120.5 . . ?
C21 C20 H20 119.7 . . ?
C19 C20 C21 120.5(7) . . ?
C19 C20 H20 119.7 . . ?
C4 C5 H5 120.7 . . ?
C6 C5 C4 118.5(7) . . ?
C6 C5 H5 120.7 . . ?
N1 C3 C4 107.6(5) . . ?
N1 C3 H3A 110.2 . . ?
N1 C3 H3B 110.2 . . ?
C4 C3 H3A 110.2 . . ?
C4 C3 H3B 110.2 . . ?
H3A C3 H3B 108.5 . . ?
C10 C9 H9 119.7 . . ?
C10 C9 C8 120.5(8) . . ?
C8 C9 H9 119.7 . . ?
C45 C39 H39 120.0 . . ?
C38 C39 C45 120.0(7) . . ?
C38 C39 H39 120.0 . . ?
C63 C62 H62 119.3 . . ?
C63 C62 C61 121.4(8) . . ?
C61 C62 H62 119.3 . . ?
C40 C41 C42 120.8(7) . . ?
C40 C41 H41 119.6 . . ?
C42 C41 H41 119.6 . . ?
N1 C1 H1A 110.2 . . ?
N1 C1 H1B 110.2 . . ?
N1 C1 C2 107.3(5) . . ?
H1A C1 H1B 108.5 . . ?
C2 C1 H1A 110.2 . . ?
C2 C1 H1B 110.2 . . ?
C50 C51 H51 120.6 . . ?
C50 C51 C52 118.9(7) . . ?
C52 C51 H51 120.6 . . ?
C7 C8 C9 120.7(7) . . ?
C7 C8 H8 119.7 . . ?
C9 C8 H8 119.7 . . ?
C42 C43 H43 119.5 . . ?
C42 C43 C44 120.9(7) . . ?
C44 C43 H43 119.5 . . ?
N6 C46 C47 116.7(6) . . ?
N6 C46 H46A 108.1 . . ?
N6 C46 H46B 108.1 . . ?
C47 C46 H46A 108.1 . . ?
C47 C46 H46B 108.1 . . ?
H46A C46 H46B 107.3 . . ?
N8 C44 C45 120.9(6) . . ?
N8 C44 C43 120.2(6) . . ?
C43 C44 C45 118.9(6) . . ?
N7 C66 H66A 109.5 . . ?
N7 C66 H66B 109.5 . . ?
N7 C66 H66C 109.5 . . ?
H66A C66 H66B 109.5 . . ?
H66A C66 H66C 109.5 . . ?
H66B C66 H66C 109.5 . . ?
C22 C16 H16 120.3 . . ?
C15 C16 C22 119.4(6) . . ?
C15 C16 H16 120.3 . . ?
C24 C25 H25 119.9 . . ?
C26 C25 C24 120.2(7) . . ?
C26 C25 H25 119.9 . . ?
C54 C53 H53 120.0 . . ?
C52 C53 C54 120.0(7) . . ?
C52 C53 H53 120.0 . . ?
C22 C17 H17 119.7 . . ?
C18 C17 C22 120.5(7) . . ?
C18 C17 H17 119.7 . . ?
C32 C26 H26 120.5 . . ?
C25 C26 C32 119.0(7) . . ?
C25 C26 H26 120.5 . . ?
C62 C61 H61 120.1 . . ?
C60 C61 C62 119.9(8) . . ?
C60 C61 H61 120.1 . . ?
C32 C27 H27 119.0 . . ?
C28 C27 C32 122.0(7) . . ?
C28 C27 H27 119.0 . . ?
C57 C58 H58 120.1 . . ?
C59 C58 C57 119.7(7) . . ?
C59 C58 H58 120.1 . . ?
C65 C60 H60 119.5 . . ?
C61 C60 C65 120.9(8) . . ?
C61 C60 H60 119.5 . . ?
C65 C59 H59 119.6 . . ?
C58 C59 C65 120.8(7) . . ?
C58 C59 H59 119.6 . . ?
C27 C28 H28 120.2 . . ?
C27 C28 C29 119.6(8) . . ?
C29 C28 H28 120.2 . . ?
C20 C19 H19 119.9 . . ?
C20 C19 C18 120.3(8) . . ?
C18 C19 H19 119.9 . . ?
C51 C52 H52 119.1 . . ?
C53 C52 C51 121.9(8) . . ?
C53 C52 H52 119.1 . . ?
N2 C2 C1 107.4(6) . . ?
N2 C2 H2A 110.2 . . ?
N2 C2 H2B 110.2 . . ?
C1 C2 H2A 110.2 . . ?
C1 C2 H2B 110.2 . . ?
H2A C2 H2B 108.5 . . ?
C30 C29 C28 121.0(8) . . ?
C30 C29 H29 119.5 . . ?
C28 C29 H29 119.5 . . ?
N12 C69 C70 178.5(15) . . ?
N11 C67 C68 179.3(15) . . ?
C17 C18 C19 120.6(7) . . ?
C17 C18 H18 119.7 . . ?
C19 C18 H18 119.7 . . ?
C67 C68 H68A 109.5 . . ?
C67 C68 H68B 109.5 . . ?
C67 C68 H68C 109.5 . . ?
H68A C68 H68B 109.5 . . ?
H68A C68 H68C 109.5 . . ?
H68B C68 H68C 109.5 . . ?
C69 C70 H70A 109.5 . . ?
C69 C70 H70B 109.5 . . ?
C69 C70 H70C 109.5 . . ?
H70A C70 H70B 109.5 . . ?
H70A C70 H70C 109.5 . . ?
H70B C70 H70C 109.5 . . ?
O17 Cl6 O18 111.8(9) . . ?
O17 Cl6 O19 111.0(10) . . ?
O17 Cl6 O1A 109.9(11) . . ?
O18 Cl6 O19 108.6(11) . . ?
O18 Cl6 O1A 108.8(10) . . ?
O19 Cl6 O1A 106.6(9) . . ?
O6 Cl2 O5 109.6(5) . . ?
O6 Cl2 O7 108.0(6) . . ?
O7 Cl2 O5 106.3(6) . . ?
O8 Cl2 O5 108.7(8) . . ?
O8 Cl2 O6 112.4(8) . . ?
O8 Cl2 O7 111.7(8) . . ?
O13 Cl4 O14 110(2) . . ?
O13 Cl4 O15 110.6(19) . . ?
O13 Cl4 O16 109.3(19) . . ?
O14 Cl4 O15 109.7(18) . . ?
O14 Cl4 O16 108.9(19) . . ?
O15 Cl4 O16 108.6(18) . . ?
O13A Cl4A O15A 109.7(19) . . ?
O16A Cl4A O13A 109.5(19) . . ?
O16A Cl4A O15A 109(2) . . ?
O14A Cl4A O13A 110(2) . . ?
O14A Cl4A O15A 110(2) . . ?
O14A Cl4A O16A 108.8(19) . . ?
N13 C1A C1B 173(2) . . ?
C1A C1B H1BA 109.5 . . ?
C1A C1B H1BB 109.5 . . ?
C1A C1B H1BC 109.5 . . ?
H1BA C1B H1BB 109.5 . . ?
H1BA C1B H1BC 109.5 . . ?
H1BB C1B H1BC 109.5 . . ?
N14 C1C C1D 164(3) . . ?
C1C C1D H1DA 109.5 . . ?
C1C C1D H1DB 109.5 . . ?
C1C C1D H1DC 109.5 . . ?
H1DA C1D H1DB 109.5 . . ?
H1DA C1D H1DC 109.5 . . ?
H1DB C1D H1DC 109.5 . . ?
H1EA C1E H1EB 109.5 . . ?
H1EA C1E H1EC 109.5 . . ?
H1EB C1E H1EC 109.5 . . ?
C71 C1E H1EA 109.5 . . ?
C71 C1E H1EB 109.5 . . ?
C71 C1E H1EC 109.5 . . ?
N14A C71 C1E 162(6) . . ?
O7A Cl2A O5A 110.9(18) . . ?
O7A Cl2A O8A 111.2(18) . . ?
O7A Cl2A O6A 108.0(17) . . ?
O8A Cl2A O5A 104.6(19) . . ?
O6A Cl2A O5A 113.4(18) . . ?
O6A Cl2A O8A 108.7(18) . . ?

loop_
_geom_bond_atom_site_label_1
_geom_bond_atom_site_label_2
_geom_bond_distance
_geom_bond_site_symmetry_2
_geom_bond_publ_flag
Cu1 N5 2.051(5) . ?
Cu1 N3 2.033(5) . ?
Cu1 N1 2.032(5) . ?
Cu1 N2 2.025(5) . ?
Cu1 N4 2.319(5) . ?
Cu2 N10 2.047(5) . ?
Cu2 N7 2.029(5) . ?
Cu2 N6 2.027(5) . ?
Cu2 N8 2.030(5) . ?
Cu2 N9 2.328(5) . ?
Cl1 O4 1.421(6) . ?
Cl1 O3 1.445(5) . ?
Cl1 O2 1.430(5) . ?
Cl1 O1 1.446(5) . ?
Cl3 O12 1.446(5) . ?
Cl3 O10 1.426(5) . ?
Cl3 O9 1.427(5) . ?
Cl3 O11 1.432(6) . ?
N10 C64 1.385(8) . ?
N10 C57 1.342(8) . ?
N7 C56 1.479(8) . ?
N7 C35 1.497(8) . ?
N7 C66 1.491(8) . ?
N5 C31 1.382(8) . ?
N5 C24 1.343(8) . ?
N3 C4 1.342(8) . ?
N3 C11 1.390(8) . ?
N1 C13 1.494(8) . ?
N1 C3 1.492(9) . ?
N1 C1 1.494(8) . ?
N2 C33 1.504(8) . ?
N2 C23 1.480(8) . ?
N2 C2 1.488(8) . ?
N4 C14 1.320(8) . ?
N4 C21 1.389(8) . ?
N6 C36 1.499(9) . ?
N6 C34 1.490(8) . ?
N6 C46 1.483(8) . ?
N8 C37 1.322(9) . ?
N8 C44 1.375(8) . ?
N9 C47 1.324(9) . ?
N9 C54 1.378(8) . ?
C55 C49 1.398(10) . ?
C55 C54 1.418(9) . ?
C55 C50 1.410(10) . ?
C49 H49 0.9500 . ?
C49 C48 1.359(9) . ?
C64 C63 1.411(10) . ?
C64 C65 1.419(9) . ?
C47 C48 1.429(9) . ?
C47 C46 1.504(9) . ?
C48 H48 0.9500 . ?
C37 C36 1.498(9) . ?
C37 C38 1.421(10) . ?
C13 H13A 0.9900 . ?
C13 H13B 0.9900 . ?
C13 C14 1.499(9) . ?
C14 C15 1.411(9) . ?
C31 C30 1.410(10) . ?
C31 C32 1.422(10) . ?
C30 H30 0.9500 . ?
C30 C29 1.376(10) . ?
C63 H63 0.9500 . ?
C63 C62 1.360(10) . ?
C21 C22 1.419(10) . ?
C21 C20 1.411(10) . ?
C4 C5 1.396(9) . ?
C4 C3 1.507(9) . ?
C33 H33A 0.9800 . ?
C33 H33B 0.9800 . ?
C33 H33C 0.9800 . ?
C11 C12 1.410(10) . ?
C11 C10 1.408(10) . ?
C12 C6 1.398(10) . ?
C12 C7 1.429(10) . ?
C36 H36A 0.9900 . ?
C36 H36B 0.9900 . ?
C6 H6 0.9500 . ?
C6 C5 1.361(10) . ?
C57 C56 1.505(10) . ?
C57 C58 1.402(10) . ?
C54 C53 1.428(10) . ?
C32 C26 1.411(11) . ?
C32 C27 1.395(11) . ?
C40 H40 0.9500 . ?
C40 C45 1.417(10) . ?
C40 C41 1.360(11) . ?
C50 H50 0.9500 . ?
C50 C51 1.353(10) . ?
C10 H10 0.9500 . ?
C10 C9 1.366(10) . ?
C45 C39 1.402(10) . ?
C45 C44 1.419(10) . ?
C42 H42 0.9500 . ?
C42 C41 1.413(11) . ?
C42 C43 1.366(9) . ?
C56 H56A 0.9900 . ?
C56 H56B 0.9900 . ?
C38 H38 0.9500 . ?
C38 C39 1.363(10) . ?
C35 H35A 0.9900 . ?
C35 H35B 0.9900 . ?
C35 C34 1.525(10) . ?
C34 H34A 0.9900 . ?
C34 H34B 0.9900 . ?
C65 C60 1.411(11) . ?
C65 C59 1.420(10) . ?
C24 C23 1.491(10) . ?
C24 C25 1.400(10) . ?
C22 C16 1.429(10) . ?
C22 C17 1.405(10) . ?
C7 H7 0.9500 . ?
C7 C8 1.358(11) . ?
C23 H23A 0.9900 . ?
C23 H23B 0.9900 . ?
C15 H15 0.9500 . ?
C15 C16 1.365(10) . ?
C20 H20 0.9500 . ?
C20 C19 1.367(10) . ?
C5 H5 0.9500 . ?
C3 H3A 0.9900 . ?
C3 H3B 0.9900 . ?
C9 H9 0.9500 . ?
C9 C8 1.400(11) . ?
C39 H39 0.9500 . ?
C62 H62 0.9500 . ?
C62 C61 1.415(11) . ?
C41 H41 0.9500 . ?
C1 H1A 0.9900 . ?
C1 H1B 0.9900 . ?
C1 C2 1.505(10) . ?
C51 H51 0.9500 . ?
C51 C52 1.399(10) . ?
C8 H8 0.9500 . ?
C43 H43 0.9500 . ?
C43 C44 1.411(10) . ?
C46 H46A 0.9900 . ?
C46 H46B 0.9900 . ?
C66 H66A 0.9800 . ?
C66 H66B 0.9800 . ?
C66 H66C 0.9800 . ?
C16 H16 0.9500 . ?
C25 H25 0.9500 . ?
C25 C26 1.371(11) . ?
C53 H53 0.9500 . ?
C53 C52 1.365(10) . ?
C17 H17 0.9500 . ?
C17 C18 1.350(11) . ?
C26 H26 0.9500 . ?
C61 H61 0.9500 . ?
C61 C60 1.344(11) . ?
C27 H27 0.9500 . ?
C27 C28 1.365(12) . ?
C58 H58 0.9500 . ?
C58 C59 1.346(10) . ?
C60 H60 0.9500 . ?
C59 H59 0.9500 . ?
C28 H28 0.9500 . ?
C28 C29 1.399(11) . ?
C19 H19 0.9500 . ?
C19 C18 1.409(11) . ?
C52 H52 0.9500 . ?
C2 H2A 0.9900 . ?
C2 H2B 0.9900 . ?
C29 H29 0.9500 . ?
C69 C70 1.452(14) . ?
C69 N12 1.132(13) . ?
C67 C68 1.439(13) . ?
C67 N11 1.128(12) . ?
C18 H18 0.9500 . ?
C68 H68A 0.9800 . ?
C68 H68B 0.9800 . ?
C68 H68C 0.9800 . ?
C70 H70A 0.9800 . ?
C70 H70B 0.9800 . ?
C70 H70C 0.9800 . ?
Cl6 O17 1.438(14) . ?
Cl6 O18 1.441(11) . ?
Cl6 O19 1.441(11) . ?
Cl6 O1A 1.451(15) . ?
Cl2 O5 1.454(8) . ?
Cl2 O6 1.422(8) . ?
Cl2 O7 1.443(8) . ?
Cl2 O8 1.401(11) . ?
Cl4 O13 1.453(15) . ?
Cl4 O14 1.454(14) . ?
Cl4 O15 1.459(14) . ?
Cl4 O16 1.459(15) . ?
O13A Cl4A 1.446(19) . ?
Cl4A O15A 1.448(16) . ?
Cl4A O16A 1.445(17) . ?
Cl4A O14A 1.443(19) . ?
N13 C1A 1.139(10) . ?
C1A C1B 1.440(11) . ?
C1B H1BA 0.9800 . ?
C1B H1BB 0.9800 . ?
C1B H1BC 0.9800 . ?
N14 C1C 1.163(11) . ?
C1C C1D 1.487(13) . ?
C1D H1DA 0.9800 . ?
C1D H1DB 0.9800 . ?
C1D H1DC 0.9800 . ?
C1E H1EA 0.9800 . ?
C1E H1EB 0.9800 . ?
C1E H1EC 0.9800 . ?
C1E C71 1.55(3) . ?
N14A C71 1.21(3) . ?
O7A Cl2A 1.409(17) . ?
Cl2A O5A 1.454(18) . ?
Cl2A O8A 1.445(18) . ?
Cl2A O6A 1.435(16) . ?

loop_
_geom_torsion_atom_site_label_1
_geom_torsion_atom_site_label_2
_geom_torsion_atom_site_label_3
_geom_torsion_atom_site_label_4
_geom_torsion
_geom_torsion_site_symmetry_1
_geom_torsion_site_symmetry_2
_geom_torsion_site_symmetry_3
_geom_torsion_site_symmetry_4
_geom_torsion_publ_flag
Cu1 N5 C31 C30 -18.5(9) . . . . ?
Cu1 N5 C31 C32 166.0(5) . . . . ?
Cu1 N5 C24 C23 12.9(7) . . . . ?
Cu1 N5 C24 C25 -167.6(6) . . . . ?
Cu1 N3 C4 C5 -177.9(5) . . . . ?
Cu1 N3 C4 C3 4.8(7) . . . . ?
Cu1 N3 C11 C12 176.8(5) . . . . ?
Cu1 N3 C11 C10 -4.7(9) . . . . ?
Cu1 N1 C13 C14 -18.3(7) . . . . ?
Cu1 N1 C3 C4 -47.0(5) . . . . ?
Cu1 N1 C1 C2 36.9(6) . . . . ?
Cu1 N2 C23 C24 -49.3(5) . . . . ?
Cu1 N2 C2 C1 46.9(6) . . . . ?
Cu1 N4 C14 C13 1.1(7) . . . . ?
Cu1 N4 C14 C15 -174.2(5) . . . . ?
Cu1 N4 C21 C22 169.4(5) . . . . ?
Cu1 N4 C21 C20 -9.5(10) . . . . ?
Cu2 N10 C64 C63 18.6(9) . . . . ?
Cu2 N10 C64 C65 -164.9(5) . . . . ?
Cu2 N10 C57 C56 -14.0(7) . . . . ?
Cu2 N10 C57 C58 167.6(6) . . . . ?
Cu2 N7 C56 C57 49.3(5) . . . . ?
Cu2 N7 C35 C34 -46.2(6) . . . . ?
Cu2 N6 C36 C37 46.0(5) . . . . ?
Cu2 N6 C34 C35 -38.1(6) . . . . ?
Cu2 N6 C46 C47 17.7(7) . . . . ?
Cu2 N8 C37 C36 -3.0(7) . . . . ?
Cu2 N8 C37 C38 177.2(5) . . . . ?
Cu2 N8 C44 C45 -177.2(5) . . . . ?
Cu2 N8 C44 C43 3.6(9) . . . . ?
Cu2 N9 C47 C48 174.0(5) . . . . ?
Cu2 N9 C47 C46 -0.9(7) . . . . ?
Cu2 N9 C54 C55 -169.0(5) . . . . ?
Cu2 N9 C54 C53 10.5(10) . . . . ?
N10 C64 C63 C62 177.4(6) . . . . ?
N10 C64 C65 C60 -179.4(6) . . . . ?
N10 C64 C65 C59 -3.7(10) . . . . ?
N10 C57 C56 N7 -24.4(7) . . . . ?
N10 C57 C58 C59 0.8(11) . . . . ?
N7 C35 C34 N6 56.6(7) . . . . ?
N5 C31 C30 C29 -178.4(6) . . . . ?
N5 C31 C32 C26 1.6(10) . . . . ?
N5 C31 C32 C27 179.2(6) . . . . ?
N5 C24 C23 N2 25.1(8) . . . . ?
N5 C24 C25 C26 -1.5(11) . . . . ?
N3 C4 C5 C6 -0.5(10) . . . . ?
N3 C4 C3 N1 29.1(7) . . . . ?
N3 C11 C12 C6 3.5(9) . . . . ?
N3 C11 C12 C7 -179.3(6) . . . . ?
N3 C11 C10 C9 -179.4(6) . . . . ?
N1 C13 C14 N4 11.2(9) . . . . ?
N1 C13 C14 C15 -173.1(5) . . . . ?
N1 C1 C2 N2 -56.2(7) . . . . ?
N4 C14 C15 C16 2.5(10) . . . . ?
N4 C21 C22 C16 2.7(10) . . . . ?
N4 C21 C22 C17 -177.2(6) . . . . ?
N4 C21 C20 C19 179.3(7) . . . . ?
N8 C37 C36 N6 -29.7(8) . . . . ?
N8 C37 C38 C39 1.0(10) . . . . ?
N9 C47 C48 C49 -2.4(10) . . . . ?
N9 C47 C46 N6 -10.9(10) . . . . ?
N9 C54 C53 C52 -177.0(7) . . . . ?
C55 C49 C48 C47 0.7(10) . . . . ?
C55 C54 C53 C52 2.6(11) . . . . ?
C55 C50 C51 C52 0.8(12) . . . . ?
C49 C55 C54 N9 -1.6(10) . . . . ?
C49 C55 C54 C53 178.9(6) . . . . ?
C49 C55 C50 C51 179.4(7) . . . . ?
C64 N10 C57 C56 171.1(6) . . . . ?
C64 N10 C57 C58 -7.3(9) . . . . ?
C64 C63 C62 C61 1.1(11) . . . . ?
C64 C65 C60 C61 3.1(12) . . . . ?
C64 C65 C59 C58 -2.9(11) . . . . ?
C47 N9 C54 C55 0.0(9) . . . . ?
C47 N9 C54 C53 179.6(6) . . . . ?
C48 C47 C46 N6 173.8(6) . . . . ?
C37 N8 C44 C45 6.4(9) . . . . ?
C37 N8 C44 C43 -172.9(6) . . . . ?
C37 C38 C39 C45 3.1(11) . . . . ?
C13 N1 C3 C4 71.4(6) . . . . ?
C13 N1 C1 C2 -85.4(6) . . . . ?
C13 C14 C15 C16 -173.0(6) . . . . ?
C14 N4 C21 C22 -2.0(9) . . . . ?
C14 N4 C21 C20 179.2(7) . . . . ?
C14 C15 C16 C22 -1.6(10) . . . . ?
C31 N5 C24 C23 -172.9(6) . . . . ?
C31 N5 C24 C25 6.7(9) . . . . ?
C31 C30 C29 C28 0.2(11) . . . . ?
C31 C32 C26 C25 3.6(10) . . . . ?
C31 C32 C27 C28 -2.0(11) . . . . ?
C30 C31 C32 C26 -173.9(6) . . . . ?
C30 C31 C32 C27 3.7(10) . . . . ?
C63 C64 C65 C60 -2.9(10) . . . . ?
C63 C64 C65 C59 172.8(6) . . . . ?
C63 C62 C61 C60 -0.9(13) . . . . ?
C21 N4 C14 C13 174.6(6) . . . . ?
C21 N4 C14 C15 -0.7(10) . . . . ?
C21 C22 C16 C15 -0.9(10) . . . . ?
C21 C22 C17 C18 -2.1(11) . . . . ?
C21 C20 C19 C18 -2.1(12) . . . . ?
C4 N3 C11 C12 -5.0(9) . . . . ?
C4 N3 C11 C10 173.4(6) . . . . ?
C33 N2 C23 C24 70.5(6) . . . . ?
C33 N2 C2 C1 -76.2(6) . . . . ?
C11 N3 C4 C5 3.6(9) . . . . ?
C11 N3 C4 C3 -173.7(5) . . . . ?
C11 C12 C6 C5 -0.3(10) . . . . ?
C11 C12 C7 C8 -0.9(10) . . . . ?
C11 C10 C9 C8 -1.6(11) . . . . ?
C12 C11 C10 C9 -1.0(10) . . . . ?
C12 C6 C5 C4 -1.2(11) . . . . ?
C12 C7 C8 C9 -1.7(11) . . . . ?
C36 N6 C34 C35 -152.1(5) . . . . ?
C36 N6 C46 C47 131.5(6) . . . . ?
C36 C37 C38 C39 -178.8(6) . . . . ?
C6 C12 C7 C8 176.1(7) . . . . ?
C57 N10 C64 C63 -167.8(6) . . . . ?
C57 N10 C64 C65 8.7(9) . . . . ?
C57 C58 C59 C65 4.3(12) . . . . ?
C54 N9 C47 C48 2.0(10) . . . . ?
C54 N9 C47 C46 -172.9(6) . . . . ?
C54 C55 C49 C48 1.2(10) . . . . ?
C54 C55 C50 C51 0.5(11) . . . . ?
C54 C53 C52 C51 -1.3(12) . . . . ?
C32 C31 C30 C29 -2.8(10) . . . . ?
C32 C27 C28 C29 -0.5(12) . . . . ?
C40 C45 C39 C38 177.4(7) . . . . ?
C40 C45 C44 N8 177.9(6) . . . . ?
C40 C45 C44 C43 -2.8(10) . . . . ?
C50 C55 C49 C48 -177.7(6) . . . . ?
C50 C55 C54 N9 177.3(6) . . . . ?
C50 C55 C54 C53 -2.2(10) . . . . ?
C50 C51 C52 C53 -0.5(12) . . . . ?
C10 C11 C12 C6 -175.0(6) . . . . ?
C10 C11 C12 C7 2.2(10) . . . . ?
C10 C9 C8 C7 3.0(12) . . . . ?
C45 C40 C41 C42 0.9(11) . . . . ?
C42 C43 C44 N8 -178.8(6) . . . . ?
C42 C43 C44 C45 1.9(10) . . . . ?
C56 N7 C35 C34 -157.5(5) . . . . ?
C56 C57 C58 C59 -177.4(7) . . . . ?
C38 C37 C36 N6 150.1(6) . . . . ?
C35 N7 C56 C57 163.2(5) . . . . ?
C34 N6 C36 C37 162.5(5) . . . . ?
C34 N6 C46 C47 -103.0(7) . . . . ?
C65 C64 C63 C62 0.8(10) . . . . ?
C24 N5 C31 C30 168.9(6) . . . . ?
C24 N5 C31 C32 -6.7(9) . . . . ?
C24 C25 C26 C32 -3.7(11) . . . . ?
C22 C21 C20 C19 0.4(11) . . . . ?
C22 C17 C18 C19 0.3(12) . . . . ?
C7 C12 C6 C5 -177.4(7) . . . . ?
C23 N2 C2 C1 158.3(5) . . . . ?
C23 C24 C25 C26 178.1(7) . . . . ?
C20 C21 C22 C16 -178.4(6) . . . . ?
C20 C21 C22 C17 1.7(10) . . . . ?
C20 C19 C18 C17 1.8(13) . . . . ?
C5 C4 C3 N1 -148.2(6) . . . . ?
C3 N1 C13 C14 -131.7(6) . . . . ?
C3 N1 C1 C2 150.3(5) . . . . ?
C3 C4 C5 C6 176.6(6) . . . . ?
C39 C45 C44 N8 -2.3(9) . . . . ?
C39 C45 C44 C43 177.0(6) . . . . ?
C62 C61 C60 C65 -1.3(13) . . . . ?
C41 C40 C45 C39 -178.3(7) . . . . ?
C41 C40 C45 C44 1.4(11) . . . . ?
C41 C42 C43 C44 0.4(11) . . . . ?
C1 N1 C13 C14 102.2(6) . . . . ?
C1 N1 C3 C4 -163.3(5) . . . . ?
C43 C42 C41 C40 -1.8(11) . . . . ?
C46 N6 C36 C37 -72.7(6) . . . . ?
C46 N6 C34 C35 84.7(7) . . . . ?
C46 C47 C48 C49 172.7(6) . . . . ?
C44 N8 C37 C36 174.1(6) . . . . ?
C44 N8 C37 C38 -5.7(10) . . . . ?
C44 C45 C39 C38 -2.3(10) . . . . ?
C66 N7 C56 C57 -71.9(6) . . . . ?
C66 N7 C35 C34 77.4(6) . . . . ?
C16 C22 C17 C18 178.0(7) . . . . ?
C25 C24 C23 N2 -154.5(6) . . . . ?
C17 C22 C16 C15 179.0(7) . . . . ?
C26 C32 C27 C28 175.5(7) . . . . ?
C27 C32 C26 C25 -174.0(7) . . . . ?
C27 C28 C29 C30 1.5(12) . . . . ?
C58 C57 C56 N7 154.0(6) . . . . ?
C60 C65 C59 C58 172.6(8) . . . . ?
C59 C65 C60 C61 -172.2(8) . . . . ?
C2 N2 C23 C24 -163.1(5) . . . . ?
